data_4067799
loop_
_publ_author_name
'Song, Bingxu'
'Kirschbaum, Kristin'
'Mason, Mark R.'

_publ_section_title
;
 Planar, Three-Coordinate Boron Monohydrides Ligated by
 Bis(3-methylindolyl)methanes
;
_journal_issue 1
_journal_name_full Organometallics
_journal_page_first 191
_journal_paper_doi 10.1021/om2006694
_journal_volume 31
_journal_year 2012
_chemical_formula_moiety 'C26 H23 B N2 O1, C4 H8 O'
_chemical_formula_sum 'C30 H31 B N2 O2'
_chemical_formula_weight 462.38
_chemical_name_systematic
; 
 ? 
;
_space_group_IT_number 2
_symmetry_cell_setting triclinic
_symmetry_space_group_name_Hall '-P 1'
_symmetry_space_group_name_H-M 'P -1'
_atom_sites_solution_hydrogens difmap
_atom_sites_solution_primary direct
_atom_sites_solution_secondary difmap
_audit_creation_method SHELXL-97
_cell_angle_alpha 117.198(3)
_cell_angle_beta 100.154(4)
_cell_angle_gamma 100.595(4)
_cell_formula_units_Z 2
_cell_length_a 8.9175(19)
_cell_length_b 12.367(3)
_cell_length_c 13.132(3)
_cell_measurement_reflns_used 954
_cell_measurement_temperature 120(2)
_cell_measurement_theta_max 27.3
_cell_measurement_theta_min 2.4
_cell_volume 1208.7(5)
_computing_structure_refinement 'SHELXL-97 (Sheldrick, 1997)'
_computing_structure_solution 'SHELXS-97 (Sheldrick, 1990)'
_diffrn_ambient_temperature 120(2)
_diffrn_measured_fraction_theta_full 0.991
_diffrn_measured_fraction_theta_max 0.991
_diffrn_measurement_device_type 'Bruker platform with 1K CCD'
_diffrn_measurement_method \w-scans
_diffrn_radiation_monochromator graphite
_diffrn_radiation_source 'sealed tube'
_diffrn_radiation_type MoK\a
_diffrn_radiation_wavelength 0.71073
_diffrn_reflns_av_R_equivalents 0.0321
_diffrn_reflns_av_sigmaI/netI 0.0462
_diffrn_reflns_limit_h_max 10
_diffrn_reflns_limit_h_min -10
_diffrn_reflns_limit_k_max 15
_diffrn_reflns_limit_k_min -15
_diffrn_reflns_limit_l_max 16
_diffrn_reflns_limit_l_min -16
_diffrn_reflns_number 11073
_diffrn_reflns_theta_full 26.00
_diffrn_reflns_theta_max 26.00
_diffrn_reflns_theta_min 1.83
_exptl_absorpt_coefficient_mu 0.079
_exptl_absorpt_correction_T_max 1.00
_exptl_absorpt_correction_T_min 0.896
_exptl_absorpt_correction_type multi-scan
_exptl_absorpt_process_details 'sadabs (Sheldrick, 1997)'
_exptl_crystal_colour colorless
_exptl_crystal_density_diffrn 1.270
_exptl_crystal_density_method 'not measured'
_exptl_crystal_description parallelepiped
_exptl_crystal_F_000 492
_exptl_crystal_size_max 0.40
_exptl_crystal_size_mid 0.35
_exptl_crystal_size_min 0.25
_platon_squeeze_details
;
;
_refine_diff_density_max 0.190
_refine_diff_density_min -0.287
_refine_diff_density_rms 0.041
_refine_ls_extinction_method none
_refine_ls_goodness_of_fit_ref 1.051
_refine_ls_hydrogen_treatment refall
_refine_ls_matrix_type full
_refine_ls_number_parameters 363
_refine_ls_number_reflns 4701
_refine_ls_number_restraints 0
_refine_ls_restrained_S_all 1.051
_refine_ls_R_factor_all 0.0689
_refine_ls_R_factor_gt 0.0496
_refine_ls_shift/su_max 0.000
_refine_ls_shift/su_mean 0.000
_refine_ls_structure_factor_coef Fsqd
_refine_ls_weighting_details 'calc w=1/[\s^2^(Fo^2^)+(0.0620P)^2^+0.2000P] where P=(Fo^2^+2Fc^2^)/3'
_refine_ls_weighting_scheme calc
_refine_ls_wR_factor_gt 0.1196
_refine_ls_wR_factor_ref 0.1258
_reflns_number_gt 3433
_reflns_number_total 4701
_reflns_threshold_expression >2sigma(I)
_cod_data_source_file om2006694_si_002.cif
_cod_data_source_block 7THF
_cod_original_cell_volume 1208.7(4)
_cod_database_code 4067799

loop_
_symmetry_equiv_pos_as_xyz
'x, y, z'
'-x, -y, -z'

loop_
_atom_site_label
_atom_site_type_symbol
_atom_site_fract_x
_atom_site_fract_y
_atom_site_fract_z
_atom_site_U_iso_or_equiv
_atom_site_adp_type
_atom_site_occupancy
_atom_site_symmetry_multiplicity
_atom_site_calc_flag
B1 B 0.7727(2) 0.44398(19) 0.28456(17) 0.0231(4) Uani 1 1 d
N1 N 0.64006(15) 0.34819(13) 0.18654(12) 0.0220(3) Uani 1 1 d
N2 N 0.73715(15) 0.53792(13) 0.38232(12) 0.0223(3) Uani 1 1 d
C8 C 0.6583(3) 0.6609(2) 0.1392(2) 0.0409(5) Uani 1 1 d
C1 C 0.43911(19) 0.44985(16) 0.27715(14) 0.0214(4) Uani 1 1 d
C2 C 0.34896(19) 0.51687(16) 0.22695(14) 0.0232(4) Uani 1 1 d
C3 C 0.1911(2) 0.50802(19) 0.22512(17) 0.0326(4) Uani 1 1 d
C4 C 0.1052(2) 0.5648(2) 0.1760(2) 0.0467(6) Uani 1 1 d
C5 C 0.1783(2) 0.6320(2) 0.1301(2) 0.0460(6) Uani 1 1 d
C6 C 0.3369(2) 0.6439(2) 0.13156(18) 0.0367(5) Uani 1 1 d
C7 C 0.42172(19) 0.58617(17) 0.17976(15) 0.0262(4) Uani 1 1 d
O1 O 0.57679(14) 0.58965(12) 0.18376(11) 0.0317(3) Uani 1 1 d
C11 C 0.47906(18) 0.34288(16) 0.17972(14) 0.0216(4) Uani 1 1 d
C12 C 0.38033(19) 0.23795(16) 0.07658(15) 0.0237(4) Uani 1 1 d
C13 C 0.48088(19) 0.17269(16) 0.01191(14) 0.0230(4) Uani 1 1 d
C14 C 0.4485(2) 0.06300(17) -0.10019(16) 0.0298(4) Uani 1 1 d
C15 C 0.5746(2) 0.02653(18) -0.13837(17) 0.0315(4) Uani 1 1 d
C16 C 0.7330(2) 0.09617(17) -0.06675(16) 0.0298(4) Uani 1 1 d
C17 C 0.7679(2) 0.20513(17) 0.04469(15) 0.0260(4) Uani 1 1 d
C18 C 0.64034(19) 0.24186(15) 0.08148(14) 0.0222(4) Uani 1 1 d
C19 C 0.2013(2) 0.1952(2) 0.03408(18) 0.0324(4) Uani 1 1 d
C21 C 0.58145(18) 0.54380(16) 0.38531(14) 0.0207(4) Uani 1 1 d
C22 C 0.58502(19) 0.64002(16) 0.49269(14) 0.0231(4) Uani 1 1 d
C23 C 0.75133(19) 0.69984(16) 0.56405(14) 0.0239(4) Uani 1 1 d
C24 C 0.8298(2) 0.80136(18) 0.68155(16) 0.0308(4) Uani 1 1 d
C25 C 0.9935(2) 0.83410(19) 0.72406(17) 0.0363(5) Uani 1 1 d
C26 C 1.0821(2) 0.76919(19) 0.65255(17) 0.0358(5) Uani 1 1 d
C27 C 1.0079(2) 0.66881(18) 0.53623(16) 0.0307(4) Uani 1 1 d
C28 C 0.84275(19) 0.63577(16) 0.49382(14) 0.0238(4) Uani 1 1 d
C29 C 0.4467(2) 0.67866(19) 0.53231(17) 0.0278(4) Uani 1 1 d
H1B H 0.891(2) 0.4457(16) 0.2837(15) 0.025(4) Uiso 1 1 d
H1 H 0.368(2) 0.4098(16) 0.3069(15) 0.025(5) Uiso 1 1 d
H3 H 0.142(2) 0.4566(19) 0.2549(17) 0.037(5) Uiso 1 1 d
H4 H -0.009(3) 0.552(2) 0.172(2) 0.063(7) Uiso 1 1 d
H5 H 0.120(3) 0.677(2) 0.097(2) 0.055(6) Uiso 1 1 d
H6 H 0.388(2) 0.6954(19) 0.1019(17) 0.035(5) Uiso 1 1 d
H8A H 0.610(3) 0.629(2) 0.058(2) 0.053(7) Uiso 1 1 d
H8B H 0.669(2) 0.754(2) 0.1828(18) 0.041(6) Uiso 1 1 d
H8C H 0.767(3) 0.653(2) 0.1486(18) 0.045(6) Uiso 1 1 d
H14 H 0.342(2) 0.0148(19) -0.1518(18) 0.038(5) Uiso 1 1 d
H15 H 0.554(2) -0.0513(19) -0.2190(18) 0.040(5) Uiso 1 1 d
H16 H 0.822(2) 0.0680(16) -0.0972(15) 0.027(5) Uiso 1 1 d
H17 H 0.880(2) 0.2569(16) 0.0972(15) 0.019(4) Uiso 1 1 d
H19A H 0.155(3) 0.246(3) 0.098(3) 0.084(9) Uiso 1 1 d
H19B H 0.156(3) 0.201(2) -0.038(2) 0.070(8) Uiso 1 1 d
H19C H 0.158(3) 0.106(3) 0.010(2) 0.071(8) Uiso 1 1 d
H24 H 0.766(2) 0.8428(18) 0.7257(17) 0.033(5) Uiso 1 1 d
H25 H 1.050(2) 0.9004(19) 0.8042(18) 0.035(5) Uiso 1 1 d
H26 H 1.199(2) 0.7945(18) 0.6836(17) 0.035(5) Uiso 1 1 d
H27 H 1.069(2) 0.6247(18) 0.4889(17) 0.032(5) Uiso 1 1 d
H29A H 0.432(3) 0.750(2) 0.524(2) 0.063(7) Uiso 1 1 d
H29B H 0.341(3) 0.607(2) 0.4909(19) 0.049(6) Uiso 1 1 d
H29C H 0.464(2) 0.7055(18) 0.6177(19) 0.035(5) Uiso 1 1 d

loop_
_atom_site_aniso_label
_atom_site_aniso_U_11
_atom_site_aniso_U_22
_atom_site_aniso_U_33
_atom_site_aniso_U_23
_atom_site_aniso_U_13
_atom_site_aniso_U_12
B1 0.0160(9) 0.0294(11) 0.0235(10) 0.0136(9) 0.0060(8) 0.0055(8)
N1 0.0184(7) 0.0254(8) 0.0176(7) 0.0078(6) 0.0052(5) 0.0054(6)
N2 0.0137(7) 0.0268(8) 0.0181(7) 0.0067(6) 0.0037(5) 0.0015(6)
C8 0.0372(12) 0.0494(15) 0.0540(15) 0.0361(13) 0.0249(11) 0.0136(10)
C1 0.0162(8) 0.0251(9) 0.0192(8) 0.0098(8) 0.0050(7) 0.0025(7)
C2 0.0205(8) 0.0257(9) 0.0175(8) 0.0078(7) 0.0026(7) 0.0057(7)
C3 0.0236(9) 0.0408(11) 0.0350(11) 0.0209(10) 0.0079(8) 0.0090(8)
C4 0.0223(10) 0.0681(16) 0.0633(15) 0.0434(13) 0.0095(10) 0.0182(10)
C5 0.0330(11) 0.0610(15) 0.0569(14) 0.0412(13) 0.0059(10) 0.0178(10)
C6 0.0347(11) 0.0433(12) 0.0339(11) 0.0239(10) 0.0058(9) 0.0079(9)
C7 0.0219(9) 0.0297(10) 0.0221(9) 0.0104(8) 0.0045(7) 0.0064(7)
O1 0.0258(7) 0.0407(8) 0.0380(7) 0.0257(7) 0.0144(6) 0.0100(6)
C11 0.0170(8) 0.0258(9) 0.0217(9) 0.0127(8) 0.0055(7) 0.0040(7)
C12 0.0216(9) 0.0256(9) 0.0206(9) 0.0107(8) 0.0052(7) 0.0036(7)
C13 0.0216(8) 0.0225(9) 0.0219(9) 0.0107(8) 0.0046(7) 0.0035(7)
C14 0.0264(10) 0.0258(10) 0.0244(9) 0.0059(8) 0.0032(8) 0.0034(8)
C15 0.0366(11) 0.0231(10) 0.0234(10) 0.0035(8) 0.0081(8) 0.0074(8)
C16 0.0304(10) 0.0299(10) 0.0264(10) 0.0103(8) 0.0107(8) 0.0122(8)
C17 0.0238(9) 0.0295(10) 0.0209(9) 0.0103(8) 0.0054(7) 0.0075(8)
C18 0.0257(9) 0.0200(9) 0.0173(8) 0.0079(7) 0.0046(7) 0.0052(7)
C19 0.0194(9) 0.0325(12) 0.0281(11) 0.0061(9) 0.0024(8) 0.0001(8)
C21 0.0168(8) 0.0248(9) 0.0202(9) 0.0116(8) 0.0059(6) 0.0047(7)
C22 0.0210(9) 0.0254(9) 0.0206(9) 0.0110(8) 0.0056(7) 0.0046(7)
C23 0.0225(9) 0.0259(9) 0.0198(9) 0.0099(8) 0.0060(7) 0.0048(7)
C24 0.0304(10) 0.0323(11) 0.0211(9) 0.0073(8) 0.0072(8) 0.0086(8)
C25 0.0312(10) 0.0314(11) 0.0228(10) 0.0017(9) -0.0018(8) 0.0009(8)
C26 0.0211(10) 0.0369(11) 0.0303(11) 0.0074(9) -0.0014(8) 0.0021(8)
C27 0.0204(9) 0.0338(11) 0.0266(10) 0.0083(9) 0.0053(8) 0.0049(8)
C28 0.0211(9) 0.0229(9) 0.0191(9) 0.0067(8) 0.0035(7) 0.0017(7)
C29 0.0255(10) 0.0298(11) 0.0232(10) 0.0087(9) 0.0087(8) 0.0094(8)

loop_
_atom_type_symbol
_atom_type_description
_atom_type_scat_dispersion_real
_atom_type_scat_dispersion_imag
_atom_type_scat_source
C C 0.0033 0.0016 'International Tables Vol C Tables 4.2.6.8 and 6.1.1.4'
H H 0.0000 0.0000 'International Tables Vol C Tables 4.2.6.8 and 6.1.1.4'
B B 0.0013 0.0007 'International Tables Vol C Tables 4.2.6.8 and 6.1.1.4'
N N 0.0061 0.0033 'International Tables Vol C Tables 4.2.6.8 and 6.1.1.4'
O O 0.0106 0.0060 'International Tables Vol C Tables 4.2.6.8 and 6.1.1.4'

loop_
_geom_angle_atom_site_label_1
_geom_angle_atom_site_label_2
_geom_angle_atom_site_label_3
_geom_angle
N1 B1 N2 116.42(15)
N1 B1 H1B 121.5(9)
N2 B1 H1B 122.1(9)
C18 N1 C11 107.17(13)
C18 N1 B1 128.34(14)
C11 N1 B1 124.48(14)
C28 N2 C21 107.16(13)
C28 N2 B1 128.41(14)
C21 N2 B1 124.34(14)
O1 C8 H8A 112.5(14)
O1 C8 H8B 114.6(12)
H8A C8 H8B 107.3(19)
O1 C8 H8C 106.8(12)
H8A C8 H8C 107.9(18)
H8B C8 H8C 107.4(17)
C21 C1 C11 114.01(13)
C21 C1 C2 111.73(13)
C11 C1 C2 111.37(13)
C21 C1 H1 105.3(10)
C11 C1 H1 106.3(10)
C2 C1 H1 107.7(10)
C3 C2 C7 118.61(16)
C3 C2 C1 120.21(16)
C7 C2 C1 121.17(14)
C2 C3 C4 121.07(19)
C2 C3 H3 116.9(11)
C4 C3 H3 121.9(11)
C5 C4 C3 119.48(19)
C5 C4 H4 121.9(14)
C3 C4 H4 118.6(14)
C4 C5 C6 120.96(19)
C4 C5 H5 120.7(13)
C6 C5 H5 118.3(13)
C7 C6 C5 119.37(19)
C7 C6 H6 121.0(11)
C5 C6 H6 119.5(11)
O1 C7 C6 124.28(16)
O1 C7 C2 115.21(14)
C6 C7 C2 120.51(16)
C7 O1 C8 117.80(15)
C12 C11 N1 110.37(14)
C12 C11 C1 129.66(14)
N1 C11 C1 119.89(13)
C11 C12 C13 106.90(14)
C11 C12 C19 128.06(16)
C13 C12 C19 125.04(15)
C18 C13 C14 119.10(15)
C18 C13 C12 107.71(14)
C14 C13 C12 133.17(15)
C15 C14 C13 118.88(17)
C15 C14 H14 119.3(12)
C13 C14 H14 121.8(12)
C14 C15 C16 121.09(17)
C14 C15 H15 120.4(11)
C16 C15 H15 118.5(11)
C17 C16 C15 121.04(17)
C17 C16 H16 119.6(10)
C15 C16 H16 119.4(10)
C18 C17 C16 117.38(16)
C18 C17 H17 120.2(9)
C16 C17 H17 122.5(9)
C17 C18 C13 122.51(15)
C17 C18 N1 129.64(15)
C13 C18 N1 107.85(14)
C12 C19 H19A 112.0(15)
C12 C19 H19B 113.6(14)
H19A C19 H19B 107(2)
C12 C19 H19C 111.5(14)
H19A C19 H19C 107(2)
H19B C19 H19C 105(2)
C22 C21 N2 110.75(14)
C22 C21 C1 129.13(14)
N2 C21 C1 120.13(14)
C21 C22 C23 106.54(14)
C21 C22 C29 127.77(15)
C23 C22 C29 125.69(15)
C24 C23 C28 118.86(15)
C24 C23 C22 133.37(16)
C28 C23 C22 107.76(14)
C25 C24 C23 118.77(17)
C25 C24 H24 124.3(12)
C23 C24 H24 117.0(12)
C24 C25 C26 121.39(17)
C24 C25 H25 120.7(11)
C26 C25 H25 117.9(11)
C27 C26 C25 121.10(17)
C27 C26 H26 118.3(11)
C25 C26 H26 120.6(11)
C26 C27 C28 117.36(17)
C26 C27 H27 120.2(11)
C28 C27 H27 122.4(11)
C27 C28 N2 129.68(15)
C27 C28 C23 122.52(15)
N2 C28 C23 107.78(14)
C22 C29 H29A 111.9(14)
C22 C29 H29B 114.3(12)
H29A C29 H29B 109.6(18)
C22 C29 H29C 110.6(11)
H29A C29 H29C 106.6(18)
H29B C29 H29C 103.1(16)

loop_
_geom_bond_atom_site_label_1
_geom_bond_atom_site_label_2
_geom_bond_distance
B1 N1 1.419(2)
B1 N2 1.419(2)
B1 H1B 1.054(17)
N1 C18 1.406(2)
N1 C11 1.410(2)
N2 C28 1.404(2)
N2 C21 1.410(2)
C8 O1 1.425(2)
C8 H8A 0.94(2)
C8 H8B 1.00(2)
C8 H8C 0.98(2)
C1 C21 1.514(2)
C1 C11 1.517(2)
C1 C2 1.525(2)
C1 H1 0.974(18)
C2 C3 1.387(2)
C2 C7 1.401(2)
C3 C4 1.391(3)
C3 H3 0.97(2)
C4 C5 1.370(3)
C4 H4 0.99(2)
C5 C6 1.390(3)
C5 H5 1.00(2)
C6 C7 1.388(3)
C6 H6 0.97(2)
C7 O1 1.366(2)
C11 C12 1.359(2)
C12 C13 1.444(2)
C12 C19 1.498(2)
C13 C18 1.403(2)
C13 C14 1.404(2)
C14 C15 1.377(3)
C14 H14 0.96(2)
C15 C16 1.402(3)
C15 H15 1.01(2)
C16 C17 1.392(2)
C16 H16 1.002(18)
C17 C18 1.385(2)
C17 H17 1.004(16)
C19 H19A 1.00(3)
C19 H19B 1.01(3)
C19 H19C 0.97(3)
C21 C22 1.357(2)
C22 C23 1.448(2)
C22 C29 1.495(2)
C23 C24 1.404(2)
C23 C28 1.406(2)
C24 C25 1.377(3)
C24 H24 0.93(2)
C25 C26 1.398(3)
C25 H25 0.95(2)
C26 C27 1.386(3)
C26 H26 0.985(19)
C27 C28 1.388(2)
C27 H27 0.95(2)
C29 H29A 0.97(3)
C29 H29B 1.02(2)
C29 H29C 0.99(2)

loop_
_platon_squeeze_void_nr
_platon_squeeze_void_average_x
_platon_squeeze_void_average_y
_platon_squeeze_void_average_z
_platon_squeeze_void_volume
_platon_squeeze_void_count_electrons
_platon_squeeze_void_content
1 0.012 0.000 0.500 264 74 ' '

loop_
_cod_related_entry_id
_cod_related_entry_database
_cod_related_entry_code
1 ChemSpider 30659708
